data_7015301
loop_
_publ_author_name
'Redmond, Michael P.'
'Cornet, Stephanie M.'
'Woodall, Sean D.'
'Whittaker, Daniel'
'Collison, David'
'Helliwell, Madeleine'
'Natrajan, Louise S.'

_publ_section_title
;
 Probing the local coordination environment and nuclearity of
 uranyl(VI) complexes in non-aqueous media by emission spectroscopy.
;
_journal_issue 15
_journal_name_full 'Dalton transactions (Cambridge, England : 2003)'
_journal_page_first 3914
_journal_page_last 3926
_journal_paper_doi 10.1039/c0dt01464h
_journal_volume 40
_journal_year 2011
_chemical_formula_moiety 'C36 H30 As2 Cl2 O4 U, 2(C H2 Cl2)'
_chemical_formula_sum 'C38 H34 As2 Cl6 O4 U'
_chemical_formula_weight 1155.22
_chemical_name_systematic
;
?
;
_space_group_IT_number 14
_symmetry_cell_setting monoclinic
_symmetry_space_group_name_Hall '-P 2yn'
_symmetry_space_group_name_H-M 'P 1 21/n 1'
_atom_sites_solution_hydrogens geom
_atom_sites_solution_primary direct
_atom_sites_solution_secondary difmap
_audit_creation_method SHELXL-97
_cell_angle_alpha 90.000(5)
_cell_angle_beta 101.671(5)
_cell_angle_gamma 90.000(5)
_cell_formula_units_Z 2
_cell_length_a 9.736(5)
_cell_length_b 15.284(5)
_cell_length_c 14.026(5)
_cell_measurement_reflns_used 832
_cell_measurement_temperature 100(2)
_cell_measurement_theta_max 21.34
_cell_measurement_theta_min 2.34
_cell_volume 2044.0(14)
_computing_cell_refinement 'Bruker SMART'
_computing_data_collection 'Bruker SMART'
_computing_data_reduction 'Bruker SAINT'
_computing_molecular_graphics 'Bruker SHELXTL'
_computing_publication_material 'Bruker SHELXTL'
_computing_structure_refinement 'SHELXL-97 (Sheldrick, 1997)'
_computing_structure_solution 'SHELXS-97 (Sheldrick, 1990)'
_diffrn_ambient_temperature 100(2)
_diffrn_measured_fraction_theta_full 0.977
_diffrn_measured_fraction_theta_max 0.977
_diffrn_measurement_device_type 'CCD area detector'
_diffrn_measurement_method 'phi and omega scans'
_diffrn_radiation_monochromator graphite
_diffrn_radiation_source 'fine-focus sealed tube'
_diffrn_radiation_type MoK\a
_diffrn_radiation_wavelength 0.71073
_diffrn_reflns_av_R_equivalents 0.1353
_diffrn_reflns_av_sigmaI/netI 0.1364
_diffrn_reflns_limit_h_max 11
_diffrn_reflns_limit_h_min -11
_diffrn_reflns_limit_k_max 17
_diffrn_reflns_limit_k_min -17
_diffrn_reflns_limit_l_max 16
_diffrn_reflns_limit_l_min -16
_diffrn_reflns_number 13062
_diffrn_reflns_theta_full 24.38
_diffrn_reflns_theta_max 24.38
_diffrn_reflns_theta_min 1.99
_exptl_absorpt_coefficient_mu 6.007
_exptl_absorpt_correction_T_max 0.6450
_exptl_absorpt_correction_T_min 0.3796
_exptl_absorpt_correction_type multi-scan
_exptl_absorpt_process_details 'Bruker SADABS'
_exptl_crystal_colour yellow
_exptl_crystal_density_diffrn 1.877
_exptl_crystal_density_method 'not measured'
_exptl_crystal_description prismatic
_exptl_crystal_F_000 1108
_exptl_crystal_size_max 0.15
_exptl_crystal_size_mid 0.15
_exptl_crystal_size_min 0.15
_refine_diff_density_max 3.047
_refine_diff_density_min -3.218
_refine_diff_density_rms 0.320
_refine_ls_extinction_method none
_refine_ls_goodness_of_fit_ref 1.007
_refine_ls_hydrogen_treatment constr
_refine_ls_matrix_type full
_refine_ls_number_parameters 232
_refine_ls_number_reflns 3273
_refine_ls_number_restraints 0
_refine_ls_restrained_S_all 1.007
_refine_ls_R_factor_all 0.1076
_refine_ls_R_factor_gt 0.0728
_refine_ls_shift/su_max 0.007
_refine_ls_shift/su_mean 0.000
_refine_ls_structure_factor_coef Fsqd
_refine_ls_weighting_details 'calc w=1/[\s^2^(Fo^2^)+(0.1096P)^2^+0.0000P] where P=(Fo^2^+2Fc^2^)/3'
_refine_ls_weighting_scheme calc
_refine_ls_wR_factor_gt 0.1779
_refine_ls_wR_factor_ref 0.2039
_reflns_number_gt 2277
_reflns_number_total 3273
_reflns_threshold_expression >2sigma(I)
_cod_data_source_file c0dt01464h.txt
_cod_data_source_block bim144abs
_cod_original_sg_symbol_H-M P2(1)/n
_cod_database_code 7015301

loop_
_symmetry_equiv_pos_as_xyz
'x, y, z'
'-x+1/2, y+1/2, -z+1/2'
'-x, -y, -z'
'x-1/2, -y-1/2, z-1/2'

loop_
_atom_site_label
_atom_site_type_symbol
_atom_site_fract_x
_atom_site_fract_y
_atom_site_fract_z
_atom_site_U_iso_or_equiv
_atom_site_adp_type
_atom_site_occupancy
_atom_site_symmetry_multiplicity
_atom_site_calc_flag
_atom_site_refinement_flags
_atom_site_disorder_assembly
_atom_site_disorder_group
U1 U 1.0000 1.0000 0.0000 0.0240(3) Uani 1 2 d S . .
As1 As 0.88760(14) 0.93349(10) 0.22992(10) 0.0263(4) Uani 1 1 d . . .
Cl1 Cl 1.1479(3) 0.8535(2) -0.0052(3) 0.0319(9) Uani 1 1 d . . .
O1 O 0.8673(9) 0.9588(7) -0.0928(7) 0.031(2) Uani 1 1 d . . .
O2 O 0.8942(9) 0.9365(6) 0.1105(6) 0.030(2) Uani 1 1 d . . .
C1 C 0.9559(14) 0.8232(9) 0.2826(11) 0.028(3) Uani 1 1 d . . .
C2 C 0.8824(14) 0.7785(10) 0.3432(10) 0.028(3) Uani 1 1 d . . .
H2 H 0.7982 0.8017 0.3574 0.034 Uiso 1 1 calc R . .
C3 C 0.9365(14) 0.6984(9) 0.3826(11) 0.031(4) Uani 1 1 d . . .
H3 H 0.8863 0.6651 0.4215 0.037 Uiso 1 1 calc R . .
C4 C 1.0614(13) 0.6679(9) 0.3652(10) 0.026(3) Uani 1 1 d . . .
H4 H 1.0989 0.6149 0.3949 0.031 Uiso 1 1 calc R . .
C5 C 1.1344(14) 0.7127(10) 0.3050(10) 0.033(4) Uani 1 1 d . . .
H5 H 1.2196 0.6898 0.2923 0.039 Uiso 1 1 calc R . .
C6 C 1.0819(14) 0.7905(11) 0.2643(11) 0.037(4) Uani 1 1 d . . .
H6 H 1.1314 0.8222 0.2236 0.045 Uiso 1 1 calc R . .
C7 C 0.9979(15) 1.0237(10) 0.2977(12) 0.032(4) Uani 1 1 d . . .
C8 C 1.1055(16) 1.0058(11) 0.3764(11) 0.036(4) Uani 1 1 d . . .
H8 H 1.1233 0.9472 0.3980 0.043 Uiso 1 1 calc R . .
C9 C 1.1870(16) 1.0733(11) 0.4235(11) 0.038(4) Uani 1 1 d . . .
H9 H 1.2614 1.0605 0.4768 0.046 Uiso 1 1 calc R . .
C10 C 1.1613(16) 1.1585(12) 0.3941(12) 0.043(4) Uani 1 1 d . . .
H10 H 1.2175 1.2044 0.4269 0.051 Uiso 1 1 calc R . .
C11 C 1.0542(15) 1.1770(11) 0.3171(11) 0.036(4) Uani 1 1 d . . .
H11 H 1.0369 1.2362 0.2978 0.043 Uiso 1 1 calc R . .
C12 C 0.9697(16) 1.1119(9) 0.2664(10) 0.029(3) Uani 1 1 d . . .
H12 H 0.8961 1.1256 0.2129 0.035 Uiso 1 1 calc R . .
C13 C 0.6965(13) 0.9510(9) 0.2360(11) 0.028(3) Uani 1 1 d . . .
C14 C 0.6638(16) 0.9950(10) 0.3157(12) 0.036(4) Uani 1 1 d . . .
H14 H 0.7370 1.0158 0.3660 0.043 Uiso 1 1 calc R . .
C15 C 0.5268(14) 1.0083(9) 0.3219(10) 0.027(3) Uani 1 1 d . . .
H15 H 0.5035 1.0403 0.3745 0.033 Uiso 1 1 calc R . .
C16 C 0.4227(15) 0.9736(10) 0.2491(11) 0.032(4) Uani 1 1 d . . .
H16 H 0.3272 0.9820 0.2527 0.038 Uiso 1 1 calc R . .
C17 C 0.4533(15) 0.9282(10) 0.1733(12) 0.036(4) Uani 1 1 d . . .
H17 H 0.3801 0.9037 0.1256 0.043 Uiso 1 1 calc R . .
C18 C 0.5917(15) 0.9174(11) 0.1656(11) 0.039(4) Uani 1 1 d . . .
H18 H 0.6139 0.8869 0.1117 0.047 Uiso 1 1 calc R . .
Cl2 Cl 0.9180(4) 0.6521(3) -0.0542(3) 0.0412(10) Uani 1 1 d . . .
Cl3 Cl 0.7212(4) 0.7017(3) 0.0679(3) 0.0414(10) Uani 1 1 d . . .
C19 C 0.8696(15) 0.7355(9) 0.0216(12) 0.035(4) Uani 1 1 d . . .
H19A H 0.9490 0.7476 0.0763 0.042 Uiso 1 1 calc R . .
H19B H 0.8473 0.7901 -0.0164 0.042 Uiso 1 1 calc R . .

loop_
_atom_site_aniso_label
_atom_site_aniso_U_11
_atom_site_aniso_U_22
_atom_site_aniso_U_33
_atom_site_aniso_U_23
_atom_site_aniso_U_13
_atom_site_aniso_U_12
U1 0.0222(4) 0.0256(5) 0.0236(5) 0.0013(3) 0.0032(3) -0.0003(3)
As1 0.0260(8) 0.0289(8) 0.0245(8) -0.0007(7) 0.0059(6) -0.0011(6)
Cl1 0.0312(19) 0.027(2) 0.036(2) -0.0003(17) 0.0054(16) 0.0043(15)
O1 0.026(5) 0.036(6) 0.034(6) 0.014(5) 0.014(4) 0.010(4)
O2 0.034(5) 0.035(6) 0.022(5) -0.002(5) 0.009(4) -0.009(4)
C1 0.025(7) 0.026(8) 0.034(9) -0.007(7) 0.006(6) -0.011(6)
C2 0.020(7) 0.036(9) 0.025(8) -0.005(7) -0.002(6) 0.001(6)
C3 0.034(8) 0.018(8) 0.041(9) -0.005(7) 0.008(7) -0.010(6)
C4 0.021(7) 0.027(8) 0.031(8) 0.006(7) 0.006(6) 0.001(6)
C5 0.024(7) 0.037(9) 0.032(9) 0.014(7) -0.006(6) 0.009(7)
C6 0.028(8) 0.055(11) 0.031(9) -0.017(8) 0.008(7) -0.016(8)
C7 0.028(8) 0.034(9) 0.039(10) -0.006(7) 0.017(7) 0.000(6)
C8 0.036(8) 0.043(10) 0.028(9) 0.001(8) 0.005(7) 0.000(7)
C9 0.038(9) 0.039(10) 0.036(9) -0.009(8) 0.002(7) -0.009(7)
C10 0.035(9) 0.055(12) 0.040(10) 0.000(9) 0.012(8) -0.011(8)
C11 0.040(9) 0.032(9) 0.043(10) -0.007(8) 0.025(8) -0.004(7)
C12 0.048(9) 0.018(8) 0.023(8) 0.005(7) 0.009(7) 0.008(7)
C13 0.023(7) 0.024(9) 0.039(9) 0.003(7) 0.010(7) 0.004(6)
C14 0.029(8) 0.042(10) 0.038(9) 0.019(8) 0.011(7) 0.003(7)
C15 0.031(8) 0.034(9) 0.019(8) 0.004(7) 0.009(6) -0.008(6)
C16 0.024(7) 0.039(9) 0.035(9) 0.005(8) 0.012(7) 0.004(7)
C17 0.030(8) 0.034(9) 0.040(10) 0.013(8) -0.004(7) -0.001(7)
C18 0.038(9) 0.048(11) 0.030(9) -0.015(8) 0.004(7) -0.001(8)
Cl2 0.044(2) 0.044(2) 0.034(2) -0.0097(19) 0.0055(17) 0.0038(18)
Cl3 0.047(2) 0.037(2) 0.044(2) 0.0043(19) 0.0171(19) 0.0005(18)
C19 0.042(9) 0.019(8) 0.047(10) -0.002(7) 0.019(7) 0.003(7)

loop_
_atom_type_symbol
_atom_type_description
_atom_type_scat_dispersion_real
_atom_type_scat_dispersion_imag
_atom_type_scat_source
C C 0.0033 0.0016 'International Tables Vol C Tables 4.2.6.8 and 6.1.1.4'
H H 0.0000 0.0000 'International Tables Vol C Tables 4.2.6.8 and 6.1.1.4'
O O 0.0106 0.0060 'International Tables Vol C Tables 4.2.6.8 and 6.1.1.4'
As As 0.0499 2.0058 'International Tables Vol C Tables 4.2.6.8 and 6.1.1.4'
U U -9.6767 9.6646 'International Tables Vol C Tables 4.2.6.8 and 6.1.1.4'
Cl Cl 0.1484 0.1585 'International Tables Vol C Tables 4.2.6.8 and 6.1.1.4'

loop_
_geom_angle_atom_site_label_1
_geom_angle_atom_site_label_2
_geom_angle_atom_site_label_3
_geom_angle
_geom_angle_site_symmetry_1
_geom_angle_site_symmetry_3
_geom_angle_publ_flag
O1 U1 O1 180.0(6) . 3_775 ?
O1 U1 O2 90.9(4) . 3_775 ?
O1 U1 O2 89.1(4) 3_775 3_775 ?
O1 U1 O2 89.1(4) . . ?
O1 U1 O2 90.9(4) 3_775 . ?
O2 U1 O2 179.999(2) 3_775 . ?
O1 U1 Cl1 90.1(3) . 3_775 ?
O1 U1 Cl1 89.9(3) 3_775 3_775 ?
O2 U1 Cl1 89.0(3) 3_775 3_775 ?
O2 U1 Cl1 91.0(3) . 3_775 ?
O1 U1 Cl1 89.9(3) . . ?
O1 U1 Cl1 90.1(3) 3_775 . ?
O2 U1 Cl1 91.0(3) 3_775 . ?
O2 U1 Cl1 89.0(3) . . ?
Cl1 U1 Cl1 180.0 3_775 . ?
O2 As1 C7 110.4(6) . . ?
O2 As1 C13 105.9(6) . . ?
C7 As1 C13 109.7(6) . . ?
O2 As1 C1 109.2(6) . . ?
C7 As1 C1 109.5(6) . . ?
C13 As1 C1 112.1(6) . . ?
As1 O2 U1 144.1(5) . . ?
C2 C1 C6 121.0(14) . . ?
C2 C1 As1 119.2(11) . . ?
C6 C1 As1 119.7(11) . . ?
C1 C2 C3 118.0(13) . . ?
C1 C2 H2 121.0 . . ?
C3 C2 H2 121.0 . . ?
C4 C3 C2 120.2(14) . . ?
C4 C3 H3 119.9 . . ?
C2 C3 H3 119.9 . . ?
C3 C4 C5 121.5(13) . . ?
C3 C4 H4 119.2 . . ?
C5 C4 H4 119.2 . . ?
C6 C5 C4 119.1(14) . . ?
C6 C5 H5 120.4 . . ?
C4 C5 H5 120.4 . . ?
C5 C6 C1 120.0(15) . . ?
C5 C6 H6 120.0 . . ?
C1 C6 H6 120.0 . . ?
C8 C7 C12 119.9(14) . . ?
C8 C7 As1 121.3(12) . . ?
C12 C7 As1 118.8(12) . . ?
C9 C8 C7 120.0(15) . . ?
C9 C8 H8 120.0 . . ?
C7 C8 H8 120.0 . . ?
C10 C9 C8 120.7(15) . . ?
C10 C9 H9 119.6 . . ?
C8 C9 H9 119.6 . . ?
C11 C10 C9 119.7(16) . . ?
C11 C10 H10 120.2 . . ?
C9 C10 H10 120.2 . . ?
C10 C11 C12 122.2(16) . . ?
C10 C11 H11 118.9 . . ?
C12 C11 H11 118.9 . . ?
C11 C12 C7 117.5(14) . . ?
C11 C12 H12 121.3 . . ?
C7 C12 H12 121.3 . . ?
C18 C13 C14 120.1(13) . . ?
C18 C13 As1 120.6(11) . . ?
C14 C13 As1 119.2(11) . . ?
C15 C14 C13 120.3(15) . . ?
C15 C14 H14 119.8 . . ?
C13 C14 H14 119.8 . . ?
C14 C15 C16 118.1(14) . . ?
C14 C15 H15 120.9 . . ?
C16 C15 H15 120.9 . . ?
C17 C16 C15 122.0(13) . . ?
C17 C16 H16 119.0 . . ?
C15 C16 H16 119.0 . . ?
C16 C17 C18 119.7(14) . . ?
C16 C17 H17 120.2 . . ?
C18 C17 H17 120.2 . . ?
C13 C18 C17 119.7(15) . . ?
C13 C18 H18 120.2 . . ?
C17 C18 H18 120.2 . . ?
Cl3 C19 Cl2 110.0(8) . . ?
Cl3 C19 H19A 109.7 . . ?
Cl2 C19 H19A 109.7 . . ?
Cl3 C19 H19B 109.7 . . ?
Cl2 C19 H19B 109.7 . . ?
H19A C19 H19B 108.2 . . ?

loop_
_geom_bond_atom_site_label_1
_geom_bond_atom_site_label_2
_geom_bond_distance
_geom_bond_site_symmetry_2
_geom_bond_publ_flag
U1 O1 1.755(10) . ?
U1 O1 1.755(10) 3_775 ?
U1 O2 2.248(9) 3_775 ?
U1 O2 2.248(9) . ?
U1 Cl1 2.671(4) 3_775 ?
U1 Cl1 2.671(4) . ?
As1 O2 1.689(9) . ?
As1 C7 1.883(15) . ?
As1 C13 1.899(13) . ?
As1 C1 1.905(15) . ?
C1 C2 1.40(2) . ?
C1 C6 1.40(2) . ?
C2 C3 1.40(2) . ?
C2 H2 0.9500 . ?
C3 C4 1.369(19) . ?
C3 H3 0.9500 . ?
C4 C5 1.39(2) . ?
C4 H4 0.9500 . ?
C5 C6 1.37(2) . ?
C5 H5 0.9500 . ?
C6 H6 0.9500 . ?
C7 C8 1.39(2) . ?
C7 C12 1.43(2) . ?
C8 C9 1.38(2) . ?
C8 H8 0.9500 . ?
C9 C10 1.37(2) . ?
C9 H9 0.9500 . ?
C10 C11 1.37(2) . ?
C10 H10 0.9500 . ?
C11 C12 1.39(2) . ?
C11 H11 0.9500 . ?
C12 H12 0.9500 . ?
C13 C18 1.37(2) . ?
C13 C14 1.40(2) . ?
C14 C15 1.37(2) . ?
C14 H14 0.9500 . ?
C15 C16 1.39(2) . ?
C15 H15 0.9500 . ?
C16 C17 1.35(2) . ?
C16 H16 0.9500 . ?
C17 C18 1.38(2) . ?
C17 H17 0.9500 . ?
C18 H18 0.9500 . ?
Cl2 C19 1.784(15) . ?
Cl3 C19 1.776(15) . ?
C19 H19A 0.9900 . ?
C19 H19B 0.9900 . ?
